data_1563376
loop_
_publ_author_name
'Jin, Jianbo'
'Folgueras, Maria C.'
'Gao, Mengyu'
'Yu, Sunmoon'
'Louisia, Sheena'
'Zhang, Ye'
'Quan, Li Na'
'Chen, Chubai'
'Zhang, Rui'
'Seeler, Fabian'
'Schierle-Arndt, Kerstin'
'Yang, Peidong'

_publ_section_title
;
 A New Perspective and Design Principle for Halide Perovskites: Ionic
 Octahedron Network (ION).
;
_journal_issue 12
_journal_name_full 'Nano letters'
_journal_page_first 5415
_journal_page_last 5421
_journal_paper_doi 10.1021/acs.nanolett.1c01897
_journal_volume 21
_journal_year 2021
_chemical_formula_moiety 'Au3.5 Cl23 Cs8 In1.5'
_chemical_formula_sum 'Au3.5 Cl23 Cs8 In1.5'
_chemical_formula_weight 2740.24
_chemical_name_common 'Cs8Au3.5In1.5Cl23 Yellow (Eg=2.37eV)'
_space_group_crystal_system cubic
_space_group_IT_number 221
_space_group_name_Hall '-P 4 2 3'
_space_group_name_H-M_alt 'P m -3 m'
_atom_sites_solution_primary dual
_audit_creation_date 2021-05-09
_audit_creation_method
;
Olex2 1.3
(compiled 2020.11.12 svn.r5f609507 for OlexSys, GUI svn.r6272)
;
_cell_angle_alpha 90
_cell_angle_beta 90
_cell_angle_gamma 90
_cell_formula_units_Z 1
_cell_length_a 10.4849(2)
_cell_length_b 10.4849(2)
_cell_length_c 10.4849(2)
_cell_measurement_reflns_used 6843
_cell_measurement_temperature 293
_cell_measurement_theta_max 29.3540
_cell_measurement_theta_min 3.3440
_cell_volume 1152.64(4)
_computing_cell_refinement 'CrysAlisPro 1.171.41.99a (Rigaku OD, 2021)'
_computing_data_collection 'CrysAlisPro 1.171.41.99a (Rigaku OD, 2021)'
_computing_data_reduction 'CrysAlisPro 1.171.41.99a (Rigaku OD, 2021)'
_computing_molecular_graphics 'Olex2 1.3 (Dolomanov et al., 2009)'
_computing_publication_material 'Olex2 1.3 (Dolomanov et al., 2009)'
_computing_structure_refinement 'SHELXL 2018/3 (Sheldrick, 2015)'
_computing_structure_solution 'SHELXT 2018/2 (Sheldrick, 2018)'
_diffrn_ambient_temperature 293
_diffrn_detector 'Hybrid Pixel Array Detector'
_diffrn_detector_area_resol_mean 5.8140
_diffrn_detector_type 'Pilatus 200K'
_diffrn_measured_fraction_theta_full 0.996
_diffrn_measured_fraction_theta_max 0.984
_diffrn_measurement_details
;
List of Runs (angles in degrees, time in seconds):

  # Type    Start    End  Width  t~exp~   \w     \q     \k     \f   Frames
--------------------------------------------------------------------------
  1  \w    -10.00  34.00   0.50    2.00    --    2.33 -99.00   0.00   88
  2  \w    -12.00  36.00   0.50    2.00    --    2.33 -99.00  90.00   96
  3  \w     -6.00  19.00   0.50    2.00    --    2.33 -99.00  60.00   50
  4  \w    -44.00  25.00   0.50    2.00    --    2.33 -77.00 150.00  138
  5  \w    -11.00  28.00   0.50    2.00    --    2.33 -99.00 -60.00   78
  6  \w    -10.00  18.00   0.50    2.00    --    2.33 -99.00-150.00   56
  7  \w      8.00  34.00   0.50    2.00    --    2.33 -99.00-180.00   52
  8  \w    -14.00  16.00   0.50    2.00    --   -2.02  63.00 -13.00   60
  9  \w     36.00  64.00   0.50    2.00    --   -2.02  63.00 -13.00   56
 10  \w    -69.00  14.00   0.50    2.00    --   -2.02 -63.00-150.00  166
;
_diffrn_measurement_device 'four-circle diffractometer'
_diffrn_measurement_device_type 'ROD, Synergy Custom DW system, Pilatus 200K'
_diffrn_measurement_method '\w scans'
_diffrn_orient_matrix_type 'CrysAlisPro convention (1999,Acta A55,543-557)'
_diffrn_orient_matrix_UB_11 -0.0305935000
_diffrn_orient_matrix_UB_12 0.0599745000
_diffrn_orient_matrix_UB_13 -0.0071722000
_diffrn_orient_matrix_UB_21 -0.0435089000
_diffrn_orient_matrix_UB_22 -0.0163729000
_diffrn_orient_matrix_UB_23 0.0490503000
_diffrn_orient_matrix_UB_31 0.0417813000
_diffrn_orient_matrix_UB_32 0.0268875000
_diffrn_orient_matrix_UB_33 0.0459290000
_diffrn_radiation_monochromator mirror
_diffrn_radiation_probe x-ray
_diffrn_radiation_type 'Mo K\a'
_diffrn_radiation_wavelength 0.71073
_diffrn_reflns_av_R_equivalents 0.0525
_diffrn_reflns_av_unetI/netI 0.0128
_diffrn_reflns_Laue_measured_fraction_full 0.996
_diffrn_reflns_Laue_measured_fraction_max 0.984
_diffrn_reflns_limit_h_max 14
_diffrn_reflns_limit_h_min -13
_diffrn_reflns_limit_k_max 14
_diffrn_reflns_limit_k_min -14
_diffrn_reflns_limit_l_max 14
_diffrn_reflns_limit_l_min -13
_diffrn_reflns_number 17279
_diffrn_reflns_point_group_measured_fraction_full 0.996
_diffrn_reflns_point_group_measured_fraction_max 0.984
_diffrn_reflns_theta_full 25.242
_diffrn_reflns_theta_max 29.417
_diffrn_reflns_theta_min 2.747
_diffrn_source 'Rotating-anode X-ray tube'
_diffrn_source_type 'Rigaku (Mo) X-ray Source'
_exptl_absorpt_coefficient_mu 19.402
_exptl_absorpt_correction_T_max 0.875
_exptl_absorpt_correction_T_min 0.608
_exptl_absorpt_correction_type gaussian
_exptl_absorpt_process_details
;
CrysAlisPro 1.171.41.99a (Rigaku Oxford Diffraction, 2021)
Numerical absorption correction based on gaussian integration over
a multifaceted crystal model
Empirical absorption correction using spherical harmonics,
implemented in SCALE3 ABSPACK scaling algorithm.
;
_exptl_crystal_colour yellow
_exptl_crystal_colour_primary yellow
_exptl_crystal_density_diffrn 3.948
_exptl_crystal_description octahedral
_exptl_crystal_F_000 1181
_exptl_crystal_preparation 'Slow cooling method'
_exptl_crystal_recrystallization_method 'Slow cooling in HCl solution'
_exptl_crystal_size_max 0.19
_exptl_crystal_size_mid 0.17
_exptl_crystal_size_min 0.12
_refine_diff_density_max 2.352
_refine_diff_density_min -1.940
_refine_diff_density_rms 0.216
_refine_ls_extinction_method none
_refine_ls_goodness_of_fit_ref 1.135
_refine_ls_hydrogen_treatment undef
_refine_ls_matrix_type full
_refine_ls_number_parameters 18
_refine_ls_number_reflns 373
_refine_ls_number_restraints 0
_refine_ls_restrained_S_all 1.135
_refine_ls_R_factor_all 0.0576
_refine_ls_R_factor_gt 0.0477
_refine_ls_shift/su_max 0.000
_refine_ls_shift/su_mean 0.000
_refine_ls_structure_factor_coef Fsqd
_refine_ls_weighting_details 'w=1/[\s^2^(Fo^2^)+(0.0441P)^2^+20.4380P] where P=(Fo^2^+2Fc^2^)/3'
_refine_ls_weighting_scheme calc
_refine_ls_wR_factor_gt 0.1230
_refine_ls_wR_factor_ref 0.1294
_reflns_Friedel_coverage 0.000
_reflns_number_gt 329
_reflns_number_total 373
_reflns_threshold_expression 'I > 2\s(I)'
_cod_data_source_file nl1c01897_si_005.cif
_cod_data_source_block Cs16Au7In3Cl46
_cod_depositor_comments 'Adding full bibliography for 1563375--1563376.cif.'
_cod_original_cell_volume 1152.64(7)
_cod_original_formula_sum 'Au3.50 Cl23 Cs8 In1.50'
_cod_database_code 1563376
_shelx_shelxl_version_number 2018/3
_chemical_oxdiff_formula 'Cs Au In Cl'
_shelx_space_group_comment
;
The symmetry employed for this shelxl refinement is uniquely defined
by the following loop, which should always be used as a source of
symmetry information in preference to the above space-group names.
They are only intended as comments.
;
_shelx_estimated_absorpt_t_max 0.204
_shelx_estimated_absorpt_t_min 0.120
_reflns_odcompleteness_completeness 99.65
_reflns_odcompleteness_iscentric 1
_reflns_odcompleteness_theta 26.32
_olex2_refinement_description
;
1. Shared sites
{Au01, In1}
2. Uiso/Uaniso restraints and constraints
Uanis(Au01) = Uanis(In1)
3. Others
 Fixed Sof: Au01(0.05208) Cl07(0.10417) In1(0.01042)
;
_olex2_submission_special_instructions 'No special instructions were received'
_oxdiff_exptl_absorpt_empirical_details
;
Empirical correction (ABSPACK) includes:
- Absorption correction using spherical harmonics
- Frame scaling
;
_oxdiff_exptl_absorpt_empirical_full_max 1.872
_oxdiff_exptl_absorpt_empirical_full_min 0.643

loop_
_space_group_symop_operation_xyz
'x, y, z'
'-x, -y, z'
'-x, y, -z'
'x, -y, -z'
'z, x, y'
'z, -x, -y'
'-z, -x, y'
'-z, x, -y'
'y, z, x'
'-y, z, -x'
'y, -z, -x'
'-y, -z, x'
'y, x, -z'
'-y, -x, -z'
'y, -x, z'
'-y, x, z'
'x, z, -y'
'-x, z, y'
'-x, -z, -y'
'x, -z, y'
'z, y, -x'
'z, -y, x'
'-z, y, x'
'-z, -y, -x'
'-x, -y, -z'
'x, y, -z'
'x, -y, z'
'-x, y, z'
'-z, -x, -y'
'-z, x, y'
'z, x, -y'
'z, -x, y'
'-y, -z, -x'
'y, -z, x'
'-y, z, x'
'y, z, -x'
'-y, -x, z'
'y, x, z'
'-y, x, -z'
'y, -x, -z'
'-x, -z, y'
'x, -z, -y'
'x, z, y'
'-x, z, -y'
'-z, -y, x'
'-z, y, -x'
'z, -y, -x'
'z, y, x'

loop_
_atom_site_label
_atom_site_type_symbol
_atom_site_fract_x
_atom_site_fract_y
_atom_site_fract_z
_atom_site_U_iso_or_equiv
_atom_site_adp_type
_atom_site_occupancy
_atom_site_site_symmetry_order
_atom_site_calc_flag
_atom_site_refinement_flags_posn
_atom_site_refinement_flags_adp
_atom_site_refinement_flags_occupancy
_atom_site_disorder_assembly
_atom_site_disorder_group
Au01 Au 0.000000 0.000000 0.500000 0.0439(5) Uani 0.8333 16 d S T P . 3
Cs02 Cs 0.25985(8) 0.25985(8) 0.25985(8) 0.0513(5) Uani 1 6 d S T P . .
In03 In 0.500000 0.500000 0.500000 0.0253(7) Uani 1 48 d S T P . .
Au04 Au 0.000000 0.000000 1.000000 0.0815(11) Uani 1 48 d S T P . 1
Cl05 Cl 0.2587(4) 0.500000 0.500000 0.0308(9) Uani 1 8 d S T P . .
Cl06 Cl 0.000000 0.2201(4) 0.500000 0.0573(12) Uani 1 4 d S T P . .
Cl07 Cl 0.000000 0.000000 0.7719(12) 0.102(4) Uani 0.8334 8 d S T P . .
In1 In 0.000000 0.000000 0.500000 0.0439(5) Uani 0.1667 16 d S T P . 4

loop_
_atom_site_aniso_label
_atom_site_aniso_U_11
_atom_site_aniso_U_22
_atom_site_aniso_U_33
_atom_site_aniso_U_23
_atom_site_aniso_U_13
_atom_site_aniso_U_12
Au01 0.0307(5) 0.0307(5) 0.0705(11) 0.000 0.000 0.000
Cs02 0.0513(5) 0.0513(5) 0.0513(5) -0.0053(3) -0.0053(3) -0.0053(3)
In03 0.0253(7) 0.0253(7) 0.0253(7) 0.000 0.000 0.000
Au04 0.0815(11) 0.0815(11) 0.0815(11) 0.000 0.000 0.000
Cl05 0.021(2) 0.0356(14) 0.0356(14) 0.000 0.000 0.000
Cl06 0.043(2) 0.036(2) 0.093(3) 0.000 0.000 0.000
Cl07 0.118(6) 0.118(6) 0.070(7) 0.000 0.000 0.000
In1 0.0307(5) 0.0307(5) 0.0705(11) 0.000 0.000 0.000

loop_
_atom_type_symbol
_atom_type_description
_atom_type_scat_dispersion_real
_atom_type_scat_dispersion_imag
_atom_type_scat_source
Au Au -2.0133 8.8022 'International Tables Vol C Tables 4.2.6.8 and 6.1.1.4'
Cl Cl 0.1484 0.1585 'International Tables Vol C Tables 4.2.6.8 and 6.1.1.4'
Cs Cs -0.3680 2.1192 'International Tables Vol C Tables 4.2.6.8 and 6.1.1.4'
In In -0.7276 1.3100 'International Tables Vol C Tables 4.2.6.8 and 6.1.1.4'

loop_
_exptl_crystal_face_index_h
_exptl_crystal_face_index_k
_exptl_crystal_face_index_l
_exptl_crystal_face_perp_dist
11 6 8 0.0828
-4 3 14 0.0385
-14 -4 0 0.0403
11 0 -10 0.1026
9 9 7 0.0883
6 -5 13 0.0551
-9 -10 -7 0.0745
-5 7 -12 0.1125
0 12 -8 0.1198
13 0 7 0.0655
7 -12 -5 0.0217
-7 12 5 0.0959

loop_
_geom_angle_atom_site_label_1
_geom_angle_atom_site_label_2
_geom_angle_atom_site_label_3
_geom_angle
_geom_angle_site_symmetry_1
_geom_angle_site_symmetry_3
_geom_angle_publ_flag
Cl06 Au01 Cl06 90.0 . 37 ?
Cl06 Au01 Cl06 90.000(1) 37 25_556 ?
Cl06 Au01 Cl06 180.0 . 25_556 ?
Cl06 Au01 Cl06 90.000(1) . 13_556 ?
Cl06 Au01 Cl06 180.0 37 13_556 ?
Cl06 Au01 Cl06 90.0 13_556 25_556 ?
Cl06 Au01 Cl07 90.000(1) 25_556 . ?
Cl06 Au01 Cl07 90.000(1) 37 . ?
Cl06 Au01 Cl07 90.000(1) . . ?
Cl06 Au01 Cl07 90.0 37 25_556 ?
Cl06 Au01 Cl07 90.000(1) 13_556 . ?
Cl06 Au01 Cl07 90.0 25_556 25_556 ?
Cl06 Au01 Cl07 90.0 . 25_556 ?
Cl06 Au01 Cl07 90.0 13_556 25_556 ?
Cl07 Au01 Cl07 180.0 25_556 . ?
Cl05 Cs02 Cl05 60.31(12) 5 . ?
Cl05 Cs02 Cl05 60.31(12) 5 9 ?
Cl05 Cs02 Cl05 60.31(12) 9 . ?
Cl05 Cs02 Cl06 66.40(8) 5 13_556 ?
Cl05 Cs02 Cl06 66.40(8) . . ?
Cl05 Cs02 Cl06 126.67(9) 5 9 ?
Cl05 Cs02 Cl06 126.67(9) 9 13_556 ?
Cl05 Cs02 Cl06 92.220(17) 9 41_565 ?
Cl05 Cs02 Cl06 92.220(17) . 13_556 ?
Cl05 Cs02 Cl06 92.220(17) 5 . ?
Cl05 Cs02 Cl06 66.40(8) 5 5 ?
Cl05 Cs02 Cl06 126.67(9) 5 41_565 ?
Cl05 Cs02 Cl06 92.220(17) 9 5 ?
Cl05 Cs02 Cl06 66.40(8) . 41_565 ?
Cl05 Cs02 Cl06 126.67(9) . 5 ?
Cl05 Cs02 Cl06 66.40(8) 9 9 ?
Cl05 Cs02 Cl06 92.220(17) 5 21 ?
Cl05 Cs02 Cl06 126.67(9) 9 . ?
Cl05 Cs02 Cl06 66.40(8) 9 21 ?
Cl05 Cs02 Cl06 126.67(9) . 21 ?
Cl05 Cs02 Cl06 92.220(17) . 9 ?
Cl05 Cs02 Cl07 123.83(16) 5 25_556 ?
Cl05 Cs02 Cl07 123.83(16) . 33_565 ?
Cl05 Cs02 Cl07 123.83(16) 9 29_655 ?
Cl05 Cs02 Cl07 174.9(2) 9 25_556 ?
Cl05 Cs02 Cl07 123.83(16) 5 29_655 ?
Cl05 Cs02 Cl07 174.9(2) 5 33_565 ?
Cl05 Cs02 Cl07 174.9(2) . 29_655 ?
Cl05 Cs02 Cl07 123.83(16) 9 33_565 ?
Cl05 Cs02 Cl07 123.83(16) . 25_556 ?
Cl06 Cs02 Cl06 166.41(14) 5 41_565 ?
Cl06 Cs02 Cl06 119.082(15) 21 41_565 ?
Cl06 Cs02 Cl06 119.082(15) 5 9 ?
Cl06 Cs02 Cl06 51.84(12) 13_556 . ?
Cl06 Cs02 Cl06 119.082(15) 13_556 41_565 ?
Cl06 Cs02 Cl06 119.081(15) 5 . ?
Cl06 Cs02 Cl06 119.082(15) 13_556 21 ?
Cl06 Cs02 Cl06 166.41(14) 21 . ?
Cl06 Cs02 Cl06 51.84(12) 41_565 9 ?
Cl06 Cs02 Cl06 67.54(11) 41_565 . ?
Cl06 Cs02 Cl06 166.41(14) 13_556 9 ?
Cl06 Cs02 Cl06 119.082(15) 9 . ?
Cl06 Cs02 Cl06 67.54(11) 21 9 ?
Cl06 Cs02 Cl06 67.54(11) 13_556 5 ?
Cl06 Cs02 Cl06 51.84(12) 5 21 ?
Cl06 Cs02 Cl07 109.49(16) . 29_655 ?
Cl06 Cs02 Cl07 109.49(16) 41_565 29_655 ?
Cl06 Cs02 Cl07 57.68(17) 9 33_565 ?
Cl06 Cs02 Cl07 87.22(3) 13_556 29_655 ?
Cl06 Cs02 Cl07 57.68(17) 41_565 33_565 ?
Cl06 Cs02 Cl07 57.68(17) 5 29_655 ?
Cl06 Cs02 Cl07 87.22(3) . 33_565 ?
Cl06 Cs02 Cl07 109.49(16) 13_556 33_565 ?
Cl06 Cs02 Cl07 57.67(17) . 25_556 ?
Cl06 Cs02 Cl07 109.49(16) 5 33_565 ?
Cl06 Cs02 Cl07 87.22(3) 41_565 25_556 ?
Cl06 Cs02 Cl07 109.49(16) 9 25_556 ?
Cl06 Cs02 Cl07 57.68(17) 21 29_655 ?
Cl06 Cs02 Cl07 57.68(17) 13_556 25_556 ?
Cl06 Cs02 Cl07 87.22(3) 9 29_655 ?
Cl06 Cs02 Cl07 87.22(3) 5 25_556 ?
Cl06 Cs02 Cl07 109.49(16) 21 25_556 ?
Cl06 Cs02 Cl07 87.22(3) 21 33_565 ?
Cl07 Cs02 Cl07 51.9(3) 25_556 29_655 ?
Cl07 Cs02 Cl07 51.9(3) 33_565 29_655 ?
Cl07 Cs02 Cl07 51.9(3) 25_556 33_565 ?
Cs02 In03 Cs02 70.5 . 28_655 ?
Cs02 In03 Cs02 109.471(1) 25_666 27_565 ?
Cs02 In03 Cs02 180.000(17) 2_665 26_556 ?
Cs02 In03 Cs02 109.471(1) 26_556 27_565 ?
Cs02 In03 Cs02 109.5 27_565 28_655 ?
Cs02 In03 Cs02 70.5 . 26_556 ?
Cs02 In03 Cs02 70.5 2_665 28_655 ?
Cs02 In03 Cs02 109.5 25_666 26_556 ?
Cs02 In03 Cs02 180.0 . 25_666 ?
Cs02 In03 Cs02 70.529(1) . 27_565 ?
Cs02 In03 Cs02 70.5 25_666 2_665 ?
Cs02 In03 Cs02 70.5 2_665 27_565 ?
Cs02 In03 Cs02 109.5 25_666 28_655 ?
Cs02 In03 Cs02 109.5 26_556 28_655 ?
Cs02 In03 Cs02 109.5 . 2_665 ?
Cl05 In03 Cs02 125.3 5 2_665 ?
Cl05 In03 Cs02 54.7 29_666 27_565 ?
Cl05 In03 Cs02 125.3 33_666 28_655 ?
Cl05 In03 Cs02 54.7 25_666 2_665 ?
Cl05 In03 Cs02 54.7 9 . ?
Cl05 In03 Cs02 125.3 . 2_665 ?
Cl05 In03 Cs02 125.3 33_666 27_565 ?
Cl05 In03 Cs02 54.7 9 28_655 ?
Cl05 In03 Cs02 125.3 25_666 27_565 ?
Cl05 In03 Cs02 54.7 5 . ?
Cl05 In03 Cs02 125.3 33_666 2_665 ?
Cl05 In03 Cs02 54.7 25_666 28_655 ?
Cl05 In03 Cs02 125.3 33_666 . ?
Cl05 In03 Cs02 125.3 25_666 . ?
Cl05 In03 Cs02 54.7 9 27_565 ?
Cl05 In03 Cs02 54.7 . . ?
Cl05 In03 Cs02 125.3 5 27_565 ?
Cl05 In03 Cs02 125.3 9 25_666 ?
Cl05 In03 Cs02 54.7 . 27_565 ?
Cl05 In03 Cs02 125.3 25_666 26_556 ?
Cl05 In03 Cs02 125.3 29_666 . ?
Cl05 In03 Cs02 54.7 . 26_556 ?
Cl05 In03 Cs02 54.7 9 2_665 ?
Cl05 In03 Cs02 54.7 29_666 25_666 ?
Cl05 In03 Cs02 54.7 29_666 2_665 ?
Cl05 In03 Cs02 125.3 29_666 28_655 ?
Cl05 In03 Cs02 54.7 5 28_655 ?
Cl05 In03 Cs02 125.3 5 25_666 ?
Cl05 In03 Cs02 125.3 . 28_655 ?
Cl05 In03 Cs02 54.7 33_666 26_556 ?
Cl05 In03 Cs02 54.7 25_666 25_666 ?
Cl05 In03 Cs02 125.3 9 26_556 ?
Cl05 In03 Cs02 125.3 . 25_666 ?
Cl05 In03 Cs02 125.3 29_666 26_556 ?
Cl05 In03 Cs02 54.7 5 26_556 ?
Cl05 In03 Cs02 54.7 33_666 25_666 ?
Cl05 In03 Cl05 90.0 9 5 ?
Cl05 In03 Cl05 90.0 29_666 . ?
Cl05 In03 Cl05 90.0 33_666 29_666 ?
Cl05 In03 Cl05 180.0 29_666 5 ?
Cl05 In03 Cl05 180.0 25_666 . ?
Cl05 In03 Cl05 90.000(1) 33_666 25_666 ?
Cl05 In03 Cl05 90.000(1) 9 . ?
Cl05 In03 Cl05 90.0 9 25_666 ?
Cl05 In03 Cl05 90.000(1) 5 . ?
Cl05 In03 Cl05 90.000(1) 29_666 25_666 ?
Cl05 In03 Cl05 180.0 33_666 9 ?
Cl05 In03 Cl05 90.0 5 25_666 ?
Cl05 In03 Cl05 90.0 33_666 5 ?
Cl05 In03 Cl05 90.0 33_666 . ?
Cl05 In03 Cl05 90.0 9 29_666 ?
Cl07 Au04 Cl07 180.0 . 25_557 ?
Cl07 Au04 Cl07 90.000(2) . 9_546 ?
Cl07 Au04 Cl07 90.000(1) 29_656 9_546 ?
Cl07 Au04 Cl07 90.000(1) 33_566 25_557 ?
Cl07 Au04 Cl07 90.0 25_557 9_546 ?
Cl07 Au04 Cl07 90.000(2) . 5_456 ?
Cl07 Au04 Cl07 180.0 5_456 29_656 ?
Cl07 Au04 Cl07 90.000(1) 33_566 5_456 ?
Cl07 Au04 Cl07 180.0 33_566 9_546 ?
Cl07 Au04 Cl07 90.0 . 29_656 ?
Cl07 Au04 Cl07 90.000(3) 5_456 9_546 ?
Cl07 Au04 Cl07 90.000(3) 33_566 29_656 ?
Cl07 Au04 Cl07 90.000(2) 25_557 29_656 ?
Cl07 Au04 Cl07 90.0 . 33_566 ?
Cl07 Au04 Cl07 90.0 25_557 5_456 ?
Cs02 Cl05 Cs02 179.62(14) . 4_566 ?
Cs02 Cl05 Cs02 89.999(1) 4_566 26_556 ?
Cs02 Cl05 Cs02 89.999(1) . 26_556 ?
Cs02 Cl05 Cs02 89.999(1) . 27_565 ?
Cs02 Cl05 Cs02 179.62(14) 27_565 26_556 ?
Cs02 Cl05 Cs02 89.999(1) 4_566 27_565 ?
In03 Cl05 Cs02 89.81(7) . 4_566 ?
In03 Cl05 Cs02 89.81(7) . 27_565 ?
In03 Cl05 Cs02 89.81(7) . . ?
In03 Cl05 Cs02 89.81(7) . 26_556 ?
Au01 Cl06 Cs02 96.41(7) . . ?
Cs02 Cl06 Cs02 84.83(4) 26_556 . ?
Cs02 Cl06 Cs02 167.18(14) 26_556 28 ?
Cs02 Cl06 Cs02 93.74(4) 26_556 3_556 ?
Cs02 Cl06 Cs02 167.18(14) 3_556 . ?
Cs02 Cl06 Cs02 84.83(4) 28 3_556 ?
Cs02 Cl06 Cs02 93.74(4) 28 . ?
In1 Cl06 Cs02 96.41(7) . . ?
Cs02 Cl07 Cs02 89.58(3) 25_556 3_556 ?
Cs02 Cl07 Cs02 89.58(3) 26_556 4_556 ?
Cs02 Cl07 Cs02 170.1(4) 25_556 26_556 ?
Cs02 Cl07 Cs02 170.1(4) 4_556 3_556 ?
Cs02 Cl07 Cs02 89.58(3) 25_556 4_556 ?
Cs02 Cl07 Cs02 89.58(3) 26_556 3_556 ?
Au04 Cl07 Cs02 94.94(18) . 3_556 ?
Au04 Cl07 Cs02 94.94(18) . 26_556 ?
Au04 Cl07 Cs02 94.94(18) . 4_556 ?
Au04 Cl07 Cs02 94.94(18) . 25_556 ?
Cl06 In1 Cl06 90.000(1) 37 25_556 ?
Cl06 In1 Cl06 180.0 . 25_556 ?
Cl06 In1 Cl06 90.0 . 37 ?
Cl06 In1 Cl06 180.0 37 13_556 ?
Cl06 In1 Cl06 90.000(1) . 13_556 ?
Cl06 In1 Cl06 90.0 13_556 25_556 ?
Cl06 In1 Cl07 90.0 . 25_556 ?
Cl06 In1 Cl07 90.000(1) 37 . ?
Cl06 In1 Cl07 90.000(1) 25_556 . ?
Cl06 In1 Cl07 90.0 37 25_556 ?
Cl06 In1 Cl07 90.000(1) 13_556 . ?
Cl06 In1 Cl07 90.0 13_556 25_556 ?
Cl06 In1 Cl07 90.0 25_556 25_556 ?
Cl06 In1 Cl07 90.000(1) . . ?
Cl07 In1 Cl07 180.0 25_556 . ?

loop_
_geom_bond_atom_site_label_1
_geom_bond_atom_site_label_2
_geom_bond_distance
_geom_bond_site_symmetry_2
_geom_bond_publ_flag
Au01 Cl06 2.308(5) . ?
Au01 Cl06 2.308(5) 13_556 ?
Au01 Cl06 2.308(5) 37 ?
Au01 Cl06 2.308(5) 25_556 ?
Au01 Cl07 2.851(12) 25_556 ?
Au01 Cl07 2.851(12) . ?
Cs02 Cl05 3.5610(11) 5 ?
Cs02 Cl05 3.5610(11) 9 ?
Cs02 Cl05 3.5610(11) . ?
Cs02 Cl06 3.7332(5) 13_556 ?
Cs02 Cl06 3.7332(5) . ?
Cs02 Cl06 3.7332(5) 9 ?
Cs02 Cl06 3.7332(5) 5 ?
Cs02 Cl06 3.7332(5) 21 ?
Cs02 Cl06 3.7332(5) 41_565 ?
Cs02 Cl07 3.8674(17) 33_565 ?
Cs02 Cl07 3.8674(17) 29_655 ?
Cs02 Cl07 3.8674(17) 25_556 ?
In03 Cl05 2.530(4) 33_666 ?
In03 Cl05 2.530(4) 25_666 ?
In03 Cl05 2.530(4) 5 ?
In03 Cl05 2.530(4) 9 ?
In03 Cl05 2.530(4) 29_666 ?
In03 Cl05 2.530(4) . ?
Au04 Cl07 2.391(12) 33_566 ?
Au04 Cl07 2.391(12) 9_546 ?
Au04 Cl07 2.391(12) 29_656 ?
Au04 Cl07 2.391(12) 25_557 ?
Au04 Cl07 2.391(12) 5_456 ?
Au04 Cl07 2.391(12) . ?
Cl06 In1 2.308(5) . ?
Cl07 In1 2.851(12) . ?

loop_
_exptl_oxdiff_crystal_face_indexfrac_h
_exptl_oxdiff_crystal_face_indexfrac_k
_exptl_oxdiff_crystal_face_indexfrac_l
_exptl_oxdiff_crystal_face_x
_exptl_oxdiff_crystal_face_y
_exptl_oxdiff_crystal_face_z
10.6615 5.8343 8.4073 -0.0366 -0.1470 0.9885
-4.2462 2.7591 13.9050 0.1957 0.8216 0.5354
-14.0902 -4.4682 -0.1048 0.1638 0.6811 -0.7137
10.7299 0.3792 -10.1834 -0.2325 -0.9726 -0.0092
8.8277 9.4955 7.0800 0.2486 -0.1923 0.9493
6.2307 -4.5375 12.6215 -0.5533 0.4223 0.7180
-8.8048 -9.5890 -6.9814 -0.2557 0.1976 -0.9463
-5.1122 6.5167 -12.2508 0.6351 -0.4852 -0.6010
0.1232 12.3150 -8.1651 0.7934 -0.6075 -0.0387
12.8286 -0.2759 7.3393 -0.4617 -0.1936 0.8657
6.9786 -11.8968 -5.2966 -0.8890 -0.3686 -0.2716
-7.2751 11.8212 5.0621 0.8952 0.3713 0.2464
